data_1549506
loop_
_publ_author_name
'Surendhran, Roshaan'
'D'Arpino, Alexander A'
'Sciscent, Bao Y.'
'Cannella, Anthony F.'
'Friedman, Alan E.'
'MacMillan, Samantha N.'
'Gupta, Rupal'
'Lacy, David C.'

_publ_section_title
;
 Deciphering the mechanism of O<sub>2</sub> reduction with electronically
 tunable non-heme iron enzyme model complexes.
;
_journal_issue 26
_journal_name_full 'Chemical science'
_journal_page_first 5773
_journal_page_last 5780
_journal_paper_doi 10.1039/c8sc01621f
_journal_volume 9
_journal_year 2018
_chemical_formula_moiety 'C26 H21 Mn N7 O11, 2(C4 H12 N)'
_chemical_formula_sum 'C34 H45 Mn N9 O11'
_chemical_formula_weight 810.73
_space_group_crystal_system triclinic
_space_group_IT_number 2
_space_group_name_Hall '-P 1'
_space_group_name_H-M_alt 'P -1'
_symmetry_space_group_name_Hall '-P 1'
_symmetry_space_group_name_H-M 'P -1'
_atom_sites_solution_hydrogens geom
_atom_sites_solution_primary direct
_audit_creation_date 2018-03-27
_audit_creation_method
;
Olex2 1.2
(compiled 2017.08.10 svn.r3458 for OlexSys, GUI svn.r5381)
;
_audit_update_record
;
2018-03-28 deposited with the CCDC.
2018-06-05 downloaded from the CCDC.
;
_cell_angle_alpha 97.1912(11)
_cell_angle_beta 96.6555(11)
_cell_angle_gamma 104.7821(11)
_cell_formula_units_Z 2
_cell_length_a 10.2415(4)
_cell_length_b 11.6883(4)
_cell_length_c 18.9061(7)
_cell_measurement_reflns_used 9867
_cell_measurement_temperature 90
_cell_measurement_theta_max 30.43
_cell_measurement_theta_min 2.20
_cell_volume 2145.12(14)
_computing_molecular_graphics 'Olex2 (Dolomanov et al., 2009)'
_computing_publication_material 'Olex2 (Dolomanov et al., 2009)'
_computing_structure_refinement 'ShelXL (Sheldrick, 2015)'
_computing_structure_solution 'ShelXS (Sheldrick, 2008)'
_diffrn_ambient_temperature 90
_diffrn_detector 'Bruker APEX2 area detector'
_diffrn_detector_area_resol_mean 7.9
_diffrn_detector_type 'CCD area detector'
_diffrn_measured_fraction_theta_full 0.999
_diffrn_measured_fraction_theta_max 0.999
_diffrn_measurement_device 'three-circle diffractometer'
_diffrn_measurement_device_type 'Bruker SMART APEX2 area detector'
_diffrn_measurement_method '\w and \f scans'
_diffrn_radiation_monochromator 'mirror optics'
_diffrn_radiation_probe x-ray
_diffrn_radiation_type MoK\a
_diffrn_radiation_wavelength 0.71073
_diffrn_reflns_av_R_equivalents 0.0297
_diffrn_reflns_av_unetI/netI 0.0307
_diffrn_reflns_Laue_measured_fraction_full 0.999
_diffrn_reflns_Laue_measured_fraction_max 0.999
_diffrn_reflns_limit_h_max 14
_diffrn_reflns_limit_h_min -14
_diffrn_reflns_limit_k_max 16
_diffrn_reflns_limit_k_min -16
_diffrn_reflns_limit_l_max 27
_diffrn_reflns_limit_l_min -27
_diffrn_reflns_number 51149
_diffrn_reflns_point_group_measured_fraction_full 0.999
_diffrn_reflns_point_group_measured_fraction_max 0.999
_diffrn_reflns_theta_full 25.242
_diffrn_reflns_theta_max 30.565
_diffrn_reflns_theta_min 1.826
_diffrn_source 'microfocus rotating anode'
_diffrn_source_type 'Incoatec I\ms'
_diffrn_standards_number 0
_exptl_absorpt_coefficient_mu 0.370
_exptl_absorpt_correction_T_max 0.7461
_exptl_absorpt_correction_T_min 0.7109
_exptl_absorpt_correction_type multi-scan
_exptl_absorpt_process_details 'SADABS-2016/2 (Bruker,2016/2) was used for absorption correction.'
_exptl_crystal_colour 'clear light yellow'
_exptl_crystal_colour_lustre clear
_exptl_crystal_colour_modifier light
_exptl_crystal_colour_primary yellow
_exptl_crystal_density_diffrn 1.255
_exptl_crystal_description plate
_exptl_crystal_F_000 850
_exptl_crystal_size_max 0.1
_exptl_crystal_size_mid 0.08
_exptl_crystal_size_min 0.01
_refine_diff_density_max 0.808
_refine_diff_density_min -0.324
_refine_diff_density_rms 0.059
_refine_ls_extinction_method none
_refine_ls_goodness_of_fit_ref 1.023
_refine_ls_hydrogen_treatment constr
_refine_ls_matrix_type full
_refine_ls_number_parameters 505
_refine_ls_number_reflns 13140
_refine_ls_number_restraints 0
_refine_ls_restrained_S_all 1.023
_refine_ls_R_factor_all 0.0469
_refine_ls_R_factor_gt 0.0371
_refine_ls_shift/su_max 0.001
_refine_ls_shift/su_mean 0.000
_refine_ls_structure_factor_coef Fsqd
_refine_ls_weighting_details 'w=1/[\s^2^(Fo^2^)+(0.0491P)^2^+0.8963P] where P=(Fo^2^+2Fc^2^)/3'
_refine_ls_weighting_scheme calc
_refine_ls_wR_factor_gt 0.0941
_refine_ls_wR_factor_ref 0.0995
_reflns_Friedel_coverage 0.000
_reflns_number_gt 11050
_reflns_number_total 13140
_reflns_threshold_expression 'I > 2\s(I)'
_cod_data_source_file c8sc01621f2.cif
_cod_data_source_block dla-130
_cod_depositor_comments 'Adding full bibliography for 1549501--1549509.cif.'
_cod_original_cell_volume 2145.11(14)
_cod_database_code 1549506
_shelx_shelxl_version_number 2016/6
_shelx_space_group_comment
;
The symmetry employed for this shelxl refinement is uniquely defined
by the following loop, which should always be used as a source of
symmetry information in preference to the above space-group names.
They are only intended as comments.
;
_shelx_estimated_absorpt_t_max 0.996
_shelx_estimated_absorpt_t_min 0.964
_olex2_refinement_description
;
1. Fixed Uiso
 At 1.2 times of:
  All C(H) groups, All C(H,H) groups
 At 1.5 times of:
  All C(H,H,H) groups
2.a Secondary CH2 refined with riding coordinates:
 C3(H3A,H3B), C5(H5A,H5B), C7(H7A,H7B)
2.b Aromatic/amide H refined with riding coordinates:
 C10(H10), C11(H11), C13(H13), C14(H14), C16(H16), C17(H17), C19(H19),
 C20(H20), C22(H22), C23(H23), C25(H25), C26(H26)
2.c Idealised Me refined as rotating group:
 C2(H2A,H2B,H2C), C27(H27A,H27B,H27C), C28(H28A,H28B,H28C), C29(H29A,H29B,
 H29C), C30(H30A,H30B,H30C), C31(H31A,H31B,H31C), C32(H32A,H32B,H32C), C33(H33A,
 H33B,H33C), C34(H34A,H34B,H34C)
;
_olex2_submission_original_sample_id DLA-130
_olex2_submission_special_instructions 'No special instructions were received'

loop_
_space_group_symop_operation_xyz
'x, y, z'
'-x, -y, -z'

loop_
_atom_site_label
_atom_site_type_symbol
_atom_site_fract_x
_atom_site_fract_y
_atom_site_fract_z
_atom_site_U_iso_or_equiv
_atom_site_adp_type
_atom_site_occupancy
_atom_site_site_symmetry_order
_atom_site_calc_flag
_atom_site_refinement_flags_posn
Mn1 Mn 0.11881(2) 0.11420(2) 0.27021(2) 0.01047(5) Uani 1 1 d .
O1 O 0.04357(10) 0.14064(9) 0.15157(5) 0.01895(19) Uani 1 1 d .
O2 O -0.08434(10) 0.01729(9) 0.21100(5) 0.01958(19) Uani 1 1 d .
O3 O 0.14662(10) 0.44389(8) 0.40849(5) 0.01767(18) Uani 1 1 d .
O4 O 0.21712(10) -0.05483(9) 0.45103(5) 0.02046(19) Uani 1 1 d .
O5 O 0.54229(9) 0.20116(9) 0.24529(6) 0.0214(2) Uani 1 1 d .
O6 O -0.12492(11) 0.62965(9) 0.11873(6) 0.0254(2) Uani 1 1 d .
O7 O -0.31727(10) 0.50933(10) 0.13106(6) 0.0233(2) Uani 1 1 d .
O8 O -0.45460(12) -0.33300(13) 0.41330(7) 0.0376(3) Uani 1 1 d .
O9 O -0.41356(14) -0.45197(11) 0.32658(8) 0.0433(3) Uani 1 1 d .
O10 O 0.18947(11) -0.35690(10) -0.01121(6) 0.0264(2) Uani 1 1 d .
O11 O 0.39344(12) -0.26477(11) -0.02737(6) 0.0337(3) Uani 1 1 d .
N1 N 0.09295(11) 0.29170(9) 0.30972(6) 0.01333(19) Uani 1 1 d .
N2 N 0.29692(10) 0.20310(9) 0.36312(5) 0.01244(18) Uani 1 1 d .
N3 N 0.10063(11) -0.00641(9) 0.35163(6) 0.01381(19) Uani 1 1 d .
N4 N 0.30907(10) 0.09985(9) 0.22854(6) 0.01279(19) Uani 1 1 d .
N5 N -0.19169(12) 0.54304(10) 0.14217(6) 0.0185(2) Uani 1 1 d .
N6 N -0.38345(13) -0.35729(12) 0.36860(7) 0.0256(3) Uani 1 1 d .
N7 N 0.29180(13) -0.27090(11) 0.00291(6) 0.0210(2) Uani 1 1 d .
N8 N 0.27110(11) 0.35755(10) 0.07429(6) 0.0175(2) Uani 1 1 d .
N9 N 0.79869(11) 0.30041(9) 0.46433(6) 0.01357(19) Uani 1 1 d .
C1 C -0.06799(13) 0.06856(11) 0.15610(7) 0.0163(2) Uani 1 1 d .
C2 C -0.18700(15) 0.04494(15) 0.09608(8) 0.0271(3) Uani 1 1 d .
H2A H -0.246434 -0.036184 0.093764 0.041 Uiso 1 1 calc GR
H2B H -0.152817 0.052215 0.050069 0.041 Uiso 1 1 calc GR
H2C H -0.239019 0.103456 0.105440 0.041 Uiso 1 1 calc GR
C3 C 0.33270(12) 0.10783(11) 0.39804(7) 0.0143(2) Uani 1 1 d .
H3A H 0.381953 0.142278 0.447380 0.017 Uiso 1 1 calc R
H3B H 0.394976 0.074477 0.370629 0.017 Uiso 1 1 calc R
C4 C 0.20700(13) 0.00704(11) 0.40234(7) 0.0139(2) Uani 1 1 d .
C5 C 0.25181(13) 0.28587(11) 0.41314(6) 0.0150(2) Uani 1 1 d .
H5A H 0.332981 0.346730 0.441200 0.018 Uiso 1 1 calc R
H5B H 0.202648 0.240780 0.447522 0.018 Uiso 1 1 calc R
C6 C 0.15874(12) 0.34898(11) 0.37481(6) 0.0133(2) Uani 1 1 d .
C7 C 0.40520(12) 0.26508(11) 0.32615(7) 0.0142(2) Uani 1 1 d .
H7A H 0.491920 0.293977 0.360354 0.017 Uiso 1 1 calc R
H7B H 0.381894 0.335771 0.309984 0.017 Uiso 1 1 calc R
C8 C 0.42502(12) 0.18313(11) 0.26091(7) 0.0138(2) Uani 1 1 d .
C9 C 0.02015(13) 0.35669(11) 0.27005(6) 0.0141(2) Uani 1 1 d .
C10 C -0.11892(13) 0.30729(11) 0.24275(7) 0.0161(2) Uani 1 1 d .
H10 H -0.165243 0.230968 0.252658 0.019 Uiso 1 1 calc R
C11 C -0.18952(13) 0.36852(12) 0.20149(7) 0.0164(2) Uani 1 1 d .
H11 H -0.284386 0.336001 0.184149 0.020 Uiso 1 1 calc R
C12 C -0.11893(13) 0.47841(11) 0.18595(6) 0.0153(2) Uani 1 1 d .
C13 C 0.02005(13) 0.52960(11) 0.21138(7) 0.0171(2) Uani 1 1 d .
H13 H 0.066739 0.604362 0.199561 0.021 Uiso 1 1 calc R
C14 C 0.08784(13) 0.46886(11) 0.25408(7) 0.0166(2) Uani 1 1 d .
H14 H 0.181786 0.503422 0.272990 0.020 Uiso 1 1 calc R
C15 C 0.30913(12) 0.01558(11) 0.16930(7) 0.0139(2) Uani 1 1 d .
C16 C 0.19409(13) -0.08583(11) 0.15135(7) 0.0159(2) Uani 1 1 d .
H16 H 0.119737 -0.089832 0.177554 0.019 Uiso 1 1 calc R
C17 C 0.18626(13) -0.17894(12) 0.09720(7) 0.0175(2) Uani 1 1 d .
H17 H 0.108719 -0.246853 0.086642 0.021 Uiso 1 1 calc R
C18 C 0.29484(13) -0.17111(12) 0.05825(7) 0.0169(2) Uani 1 1 d .
C19 C 0.40669(14) -0.07089(13) 0.07165(7) 0.0190(2) Uani 1 1 d .
H19 H 0.478183 -0.066252 0.043382 0.023 Uiso 1 1 calc R
C20 C 0.41423(13) 0.02237(12) 0.12618(7) 0.0177(2) Uani 1 1 d .
H20 H 0.490395 0.091402 0.134744 0.021 Uiso 1 1 calc R
C21 C -0.01765(13) -0.09640(11) 0.35746(7) 0.0164(2) Uani 1 1 d .
C22 C -0.09953(14) -0.07694(12) 0.40968(7) 0.0184(2) Uani 1 1 d .
H22 H -0.072056 -0.004172 0.443018 0.022 Uiso 1 1 calc R
C23 C -0.21850(14) -0.16071(13) 0.41367(7) 0.0194(3) Uani 1 1 d .
H23 H -0.274355 -0.145882 0.448582 0.023 Uiso 1 1 calc R
C24 C -0.25535(13) -0.26713(12) 0.36582(7) 0.0177(2) Uani 1 1 d .
C25 C -0.17599(15) -0.29106(12) 0.31399(8) 0.0225(3) Uani 1 1 d .
H25 H -0.202122 -0.365617 0.282331 0.027 Uiso 1 1 calc R
C26 C -0.05859(15) -0.20454(13) 0.30937(8) 0.0236(3) Uani 1 1 d .
H26 H -0.004996 -0.218592 0.273138 0.028 Uiso 1 1 calc R
C27 C 0.14042(14) 0.39330(13) 0.07155(8) 0.0221(3) Uani 1 1 d .
H27A H 0.074118 0.336514 0.092674 0.033 Uiso 1 1 calc GR
H27B H 0.103578 0.392719 0.021257 0.033 Uiso 1 1 calc GR
H27C H 0.158061 0.474053 0.098922 0.033 Uiso 1 1 calc GR
C28 C 0.37299(15) 0.44548(14) 0.04329(8) 0.0254(3) Uani 1 1 d .
H28A H 0.390865 0.525506 0.071662 0.038 Uiso 1 1 calc GR
H28B H 0.336639 0.446824 -0.006790 0.038 Uiso 1 1 calc GR
H28C H 0.458263 0.421756 0.044683 0.038 Uiso 1 1 calc GR
C29 C 0.24475(16) 0.23495(13) 0.03187(8) 0.0258(3) Uani 1 1 d .
H29A H 0.330493 0.211994 0.033347 0.039 Uiso 1 1 calc GR
H29B H 0.207685 0.235004 -0.018290 0.039 Uiso 1 1 calc GR
H29C H 0.178779 0.177464 0.052759 0.039 Uiso 1 1 calc GR
C30 C 0.32715(15) 0.35811(13) 0.15107(7) 0.0229(3) Uani 1 1 d .
H30A H 0.345710 0.438981 0.178435 0.034 Uiso 1 1 calc GR
H30B H 0.412115 0.333838 0.152829 0.034 Uiso 1 1 calc GR
H30C H 0.260324 0.301863 0.172237 0.034 Uiso 1 1 calc GR
C31 C 0.68075(13) 0.28784(12) 0.50542(7) 0.0182(2) Uani 1 1 d .
H31A H 0.698401 0.358146 0.542975 0.027 Uiso 1 1 calc GR
H31B H 0.669370 0.215417 0.527823 0.027 Uiso 1 1 calc GR
H31C H 0.597261 0.281732 0.472379 0.027 Uiso 1 1 calc GR
C32 C 0.77640(15) 0.19062(12) 0.40916(7) 0.0199(3) Uani 1 1 d .
H32A H 0.697104 0.184156 0.372970 0.030 Uiso 1 1 calc GR
H32B H 0.759865 0.119454 0.432865 0.030 Uiso 1 1 calc GR
H32C H 0.857657 0.196468 0.385591 0.030 Uiso 1 1 calc GR
C33 C 0.92565(13) 0.31495(12) 0.51704(7) 0.0170(2) Uani 1 1 d .
H33A H 1.005107 0.327752 0.491700 0.025 Uiso 1 1 calc GR
H33B H 0.917343 0.242463 0.539174 0.025 Uiso 1 1 calc GR
H33C H 0.937302 0.384124 0.554640 0.025 Uiso 1 1 calc GR
C34 C 0.81295(13) 0.40810(11) 0.42732(7) 0.0172(2) Uani 1 1 d .
H34A H 0.733091 0.394999 0.390225 0.026 Uiso 1 1 calc GR
H34B H 0.895851 0.420943 0.404755 0.026 Uiso 1 1 calc GR
H34C H 0.819219 0.478786 0.462777 0.026 Uiso 1 1 calc GR

loop_
_atom_site_aniso_label
_atom_site_aniso_U_11
_atom_site_aniso_U_22
_atom_site_aniso_U_33
_atom_site_aniso_U_23
_atom_site_aniso_U_13
_atom_site_aniso_U_12
Mn1 0.00956(8) 0.00950(8) 0.01174(8) 0.00203(6) 0.00123(6) 0.00158(6)
O1 0.0158(4) 0.0191(5) 0.0201(4) 0.0038(4) 0.0027(3) 0.0012(4)
O2 0.0169(4) 0.0188(5) 0.0202(4) 0.0060(4) -0.0008(3) 0.0002(4)
O3 0.0209(5) 0.0149(4) 0.0172(4) -0.0006(3) 0.0028(3) 0.0065(3)
O4 0.0248(5) 0.0171(4) 0.0199(5) 0.0084(4) 0.0014(4) 0.0047(4)
O5 0.0120(4) 0.0203(5) 0.0300(5) 0.0020(4) 0.0062(4) 0.0009(4)
O6 0.0296(5) 0.0214(5) 0.0263(5) 0.0098(4) 0.0018(4) 0.0072(4)
O7 0.0192(5) 0.0274(5) 0.0242(5) 0.0021(4) -0.0011(4) 0.0108(4)
O8 0.0235(6) 0.0521(8) 0.0359(6) 0.0076(6) 0.0140(5) 0.0040(5)
O9 0.0378(7) 0.0239(6) 0.0580(8) -0.0035(6) 0.0160(6) -0.0087(5)
O10 0.0261(5) 0.0245(5) 0.0256(5) -0.0035(4) 0.0016(4) 0.0063(4)
O11 0.0281(6) 0.0394(7) 0.0342(6) -0.0059(5) 0.0129(5) 0.0122(5)
N1 0.0139(5) 0.0118(5) 0.0139(5) 0.0015(4) -0.0005(4) 0.0042(4)
N2 0.0123(4) 0.0106(4) 0.0142(5) 0.0030(4) 0.0016(4) 0.0025(4)
N3 0.0131(5) 0.0123(5) 0.0151(5) 0.0043(4) 0.0022(4) 0.0009(4)
N4 0.0110(4) 0.0124(5) 0.0146(5) 0.0026(4) 0.0025(4) 0.0021(4)
N5 0.0223(5) 0.0192(5) 0.0150(5) 0.0001(4) 0.0012(4) 0.0095(4)
N6 0.0212(6) 0.0269(6) 0.0291(6) 0.0098(5) 0.0063(5) 0.0039(5)
N7 0.0239(6) 0.0245(6) 0.0176(5) 0.0019(4) 0.0035(4) 0.0123(5)
N8 0.0157(5) 0.0199(5) 0.0179(5) 0.0072(4) 0.0040(4) 0.0040(4)
N9 0.0133(5) 0.0120(5) 0.0142(5) 0.0021(4) 0.0021(4) 0.0013(4)
C1 0.0152(5) 0.0159(6) 0.0164(6) 0.0006(4) -0.0015(4) 0.0042(4)
C2 0.0224(7) 0.0299(8) 0.0234(7) 0.0035(6) -0.0084(5) 0.0026(6)
C3 0.0129(5) 0.0143(5) 0.0156(5) 0.0041(4) -0.0006(4) 0.0040(4)
C4 0.0161(5) 0.0117(5) 0.0147(5) 0.0023(4) 0.0039(4) 0.0045(4)
C5 0.0166(6) 0.0153(5) 0.0125(5) 0.0002(4) -0.0011(4) 0.0057(4)
C6 0.0128(5) 0.0128(5) 0.0140(5) 0.0027(4) 0.0026(4) 0.0027(4)
C7 0.0112(5) 0.0120(5) 0.0171(5) 0.0027(4) -0.0001(4) -0.0003(4)
C8 0.0124(5) 0.0117(5) 0.0179(5) 0.0059(4) 0.0021(4) 0.0028(4)
C9 0.0153(5) 0.0144(5) 0.0129(5) 0.0010(4) 0.0023(4) 0.0049(4)
C10 0.0158(6) 0.0151(6) 0.0163(5) 0.0024(4) 0.0031(4) 0.0022(4)
C11 0.0133(5) 0.0184(6) 0.0168(6) 0.0015(4) 0.0021(4) 0.0040(4)
C12 0.0196(6) 0.0154(6) 0.0126(5) 0.0021(4) 0.0015(4) 0.0085(5)
C13 0.0198(6) 0.0136(5) 0.0184(6) 0.0027(4) 0.0041(5) 0.0049(5)
C14 0.0141(5) 0.0153(6) 0.0195(6) 0.0021(4) 0.0015(4) 0.0034(4)
C15 0.0135(5) 0.0147(5) 0.0153(5) 0.0056(4) 0.0023(4) 0.0054(4)
C16 0.0141(5) 0.0163(6) 0.0174(6) 0.0031(4) 0.0042(4) 0.0033(4)
C17 0.0161(6) 0.0184(6) 0.0172(6) 0.0023(5) 0.0015(5) 0.0042(5)
C18 0.0195(6) 0.0202(6) 0.0134(5) 0.0027(4) 0.0018(4) 0.0101(5)
C19 0.0174(6) 0.0254(7) 0.0178(6) 0.0074(5) 0.0066(5) 0.0088(5)
C20 0.0157(6) 0.0188(6) 0.0195(6) 0.0065(5) 0.0054(5) 0.0037(5)
C21 0.0165(6) 0.0155(6) 0.0176(6) 0.0055(4) 0.0026(4) 0.0037(4)
C22 0.0213(6) 0.0178(6) 0.0158(6) 0.0011(5) 0.0013(5) 0.0064(5)
C23 0.0220(6) 0.0254(7) 0.0154(6) 0.0062(5) 0.0058(5) 0.0120(5)
C24 0.0162(6) 0.0188(6) 0.0197(6) 0.0084(5) 0.0050(5) 0.0045(5)
C25 0.0283(7) 0.0139(6) 0.0233(6) -0.0013(5) 0.0101(5) 0.0016(5)
C26 0.0260(7) 0.0199(6) 0.0249(7) 0.0014(5) 0.0130(6) 0.0035(5)
C27 0.0178(6) 0.0271(7) 0.0247(7) 0.0074(5) 0.0067(5) 0.0087(5)
C28 0.0186(6) 0.0328(8) 0.0262(7) 0.0175(6) 0.0054(5) 0.0026(6)
C29 0.0295(7) 0.0230(7) 0.0264(7) 0.0025(6) 0.0078(6) 0.0091(6)
C30 0.0250(7) 0.0241(7) 0.0187(6) 0.0105(5) 0.0006(5) 0.0033(5)
C31 0.0125(5) 0.0222(6) 0.0189(6) 0.0040(5) 0.0047(4) 0.0017(5)
C32 0.0254(7) 0.0143(6) 0.0173(6) -0.0016(5) 0.0027(5) 0.0027(5)
C33 0.0141(5) 0.0161(6) 0.0195(6) 0.0034(5) -0.0001(4) 0.0028(4)
C34 0.0184(6) 0.0146(6) 0.0184(6) 0.0056(5) 0.0024(5) 0.0027(5)

loop_
_atom_type_symbol
_atom_type_description
_atom_type_scat_dispersion_real
_atom_type_scat_dispersion_imag
_atom_type_scat_source
C C 0.0033 0.0016 'International Tables Vol C Tables 4.2.6.8 and 6.1.1.4'
H H 0.0000 0.0000 'International Tables Vol C Tables 4.2.6.8 and 6.1.1.4'
Mn Mn 0.3368 0.7283 'International Tables Vol C Tables 4.2.6.8 and 6.1.1.4'
N N 0.0061 0.0033 'International Tables Vol C Tables 4.2.6.8 and 6.1.1.4'
O O 0.0106 0.0060 'International Tables Vol C Tables 4.2.6.8 and 6.1.1.4'

loop_
_geom_angle_atom_site_label_1
_geom_angle_atom_site_label_2
_geom_angle_atom_site_label_3
_geom_angle
O1 Mn1 C1 28.61(4)
O2 Mn1 O1 57.52(3)
O2 Mn1 N1 102.75(4)
O2 Mn1 N2 161.77(4)
O2 Mn1 N3 92.05(4)
O2 Mn1 N4 122.00(4)
O2 Mn1 C1 28.94(4)
N1 Mn1 O1 88.35(4)
N1 Mn1 N2 73.67(4)
N1 Mn1 N4 120.22(4)
N1 Mn1 C1 95.22(4)
N2 Mn1 O1 138.71(3)
N2 Mn1 C1 165.28(4)
N3 Mn1 O1 146.79(4)
N3 Mn1 N1 113.31(4)
N3 Mn1 N2 73.72(4)
N3 Mn1 N4 103.18(4)
N3 Mn1 C1 120.29(4)
N4 Mn1 O1 85.13(4)
N4 Mn1 N2 73.37(4)
N4 Mn1 C1 105.39(4)
C1 O1 Mn1 86.59(8)
C1 O2 Mn1 94.32(8)
C6 N1 Mn1 118.66(8)
C6 N1 C9 115.35(10)
C9 N1 Mn1 125.80(8)
C3 N2 Mn1 107.86(7)
C5 N2 Mn1 108.19(7)
C5 N2 C3 111.80(10)
C7 N2 Mn1 103.20(7)
C7 N2 C3 112.69(10)
C7 N2 C5 112.54(10)
C4 N3 Mn1 118.89(8)
C4 N3 C21 115.03(10)
C21 N3 Mn1 126.03(8)
C8 N4 Mn1 115.98(8)
C8 N4 C15 121.28(10)
C15 N4 Mn1 122.60(8)
O6 N5 C12 118.59(11)
O7 N5 O6 123.17(12)
O7 N5 C12 118.23(11)
O8 N6 C24 117.80(13)
O9 N6 O8 123.68(13)
O9 N6 C24 118.52(12)
O10 N7 O11 123.18(12)
O10 N7 C18 118.90(11)
O11 N7 C18 117.92(12)
C28 N8 C27 109.43(11)
C28 N8 C29 109.77(11)
C28 N8 C30 108.78(11)
C29 N8 C27 109.57(11)
C29 N8 C30 109.81(11)
C30 N8 C27 109.47(11)
C31 N9 C32 110.07(10)
C31 N9 C33 108.02(10)
C31 N9 C34 109.75(10)
C32 N9 C33 109.53(10)
C34 N9 C32 109.42(10)
C34 N9 C33 110.03(10)
O1 C1 Mn1 64.81(7)
O1 C1 O2 121.43(12)
O1 C1 C2 119.45(12)
O2 C1 Mn1 56.74(6)
O2 C1 C2 119.09(12)
C2 C1 Mn1 173.39(10)
N2 C3 C4 112.13(10)
O4 C4 N3 127.87(12)
O4 C4 C3 117.02(11)
N3 C4 C3 115.07(10)
N2 C5 C6 112.65(10)
O3 C6 N1 127.46(12)
O3 C6 C5 117.25(11)
N1 C6 C5 115.17(10)
N2 C7 C8 111.76(10)
O5 C8 N4 129.35(12)
O5 C8 C7 117.06(11)
N4 C8 C7 113.59(10)
C10 C9 N1 120.43(11)
C10 C9 C14 119.03(11)
C14 C9 N1 120.46(11)
C11 C10 C9 120.71(12)
C10 C11 C12 118.70(12)
C11 C12 N5 119.20(12)
C11 C12 C13 122.17(12)
C13 C12 N5 118.64(11)
C14 C13 C12 118.32(12)
C13 C14 C9 121.05(12)
N4 C15 C16 116.78(11)
N4 C15 C20 125.80(11)
C16 C15 C20 117.42(12)
C17 C16 C15 122.23(12)
C16 C17 C18 118.38(12)
C17 C18 N7 119.41(12)
C19 C18 N7 119.22(12)
C19 C18 C17 121.37(12)
C20 C19 C18 120.03(12)
C19 C20 C15 120.42(12)
C22 C21 N3 120.58(12)
C26 C21 N3 120.75(12)
C26 C21 C22 118.61(12)
C23 C22 C21 121.39(12)
C22 C23 C24 118.54(12)
C23 C24 N6 119.33(12)
C23 C24 C25 121.99(12)
C25 C24 N6 118.67(12)
C26 C25 C24 118.75(13)
C25 C26 C21 120.68(13)

loop_
_geom_bond_atom_site_label_1
_geom_bond_atom_site_label_2
_geom_bond_distance
Mn1 O1 2.3696(10)
Mn1 O2 2.1921(10)
Mn1 N1 2.2070(10)
Mn1 N2 2.3077(10)
Mn1 N3 2.2062(10)
Mn1 N4 2.2214(10)
Mn1 C1 2.6141(13)
O1 C1 1.2539(16)
O2 C1 1.2686(16)
O3 C6 1.2503(15)
O4 C4 1.2507(15)
O5 C8 1.2421(15)
O6 N5 1.2321(15)
O7 N5 1.2295(15)
O8 N6 1.2305(17)
O9 N6 1.2247(18)
O10 N7 1.2290(16)
O11 N7 1.2357(16)
N1 C6 1.3373(16)
N1 C9 1.4133(15)
N2 C3 1.4651(15)
N2 C5 1.4642(16)
N2 C7 1.4626(15)
N3 C4 1.3279(16)
N3 C21 1.4126(16)
N4 C8 1.3508(15)
N4 C15 1.3961(16)
N5 C12 1.4532(16)
N6 C24 1.4693(17)
N7 C18 1.4576(17)
N8 C27 1.4977(17)
N8 C28 1.4945(17)
N8 C29 1.4947(18)
N8 C30 1.4965(17)
N9 C31 1.4966(16)
N9 C32 1.4989(16)
N9 C33 1.5024(16)
N9 C34 1.4985(16)
C1 C2 1.5095(18)
C3 C4 1.5251(17)
C5 C6 1.5200(17)
C7 C8 1.5303(17)
C9 C10 1.4013(17)
C9 C14 1.4052(17)
C10 C11 1.3843(18)
C11 C12 1.3887(18)
C12 C13 1.3964(18)
C13 C14 1.3794(18)
C15 C16 1.4150(17)
C15 C20 1.4162(17)
C16 C17 1.3771(18)
C17 C18 1.3934(18)
C18 C19 1.3865(19)
C19 C20 1.3835(19)
C21 C22 1.4010(18)
C21 C26 1.3977(19)
C22 C23 1.3711(19)
C23 C24 1.3812(19)
C24 C25 1.3895(19)
C25 C26 1.3791(19)

loop_
_smtbx_masks_void_nr
_smtbx_masks_void_average_x
_smtbx_masks_void_average_y
_smtbx_masks_void_average_z
_smtbx_masks_void_volume
_smtbx_masks_void_count_electrons
_smtbx_masks_void_content
1 0.500 1.000 0.500 322.5 96.9 '2 DMA molecules'
